data_7044557
loop_
_publ_author_name
'Ding, Qing-Rong'
'Liu, Jin-Xiu'
'Narayanam, Nagaraju'
'Zhang, Lei'
'Zhang, Jian'

_publ_section_title
;
 Construction of molecular rectangles with titanium--oxo clusters and
 rigid aromatic carboxylate ligands
;
_journal_name_full 'Dalton Trans.'
_journal_paper_doi 10.1039/C7DT03470A
_journal_year 2017
_chemical_formula_sum 'C104 H164 O44 Ti10'
_chemical_formula_weight 2597.34
_chemical_name_systematic
;
 ?
;
_space_group_crystal_system monoclinic
_space_group_IT_number 14
_space_group_name_Hall '-P 2ybc'
_space_group_name_H-M_alt 'P 1 21/c 1'
_symmetry_space_group_name_Hall '-P 2ybc'
_symmetry_space_group_name_H-M 'P 1 21/c 1'
_atom_sites_solution_hydrogens geom
_audit_creation_method SHELXL-2014
_audit_update_record
;
2017-10-17 deposited with the CCDC.
2017-10-26 downloaded from the CCDC.
;
_cell_angle_alpha 90
_cell_angle_beta 99.975(2)
_cell_angle_gamma 90
_cell_formula_units_Z 2
_cell_length_a 17.2643(4)
_cell_length_b 18.9646(4)
_cell_length_c 19.8713(4)
_cell_measurement_reflns_used 10958
_cell_measurement_temperature 293(2)
_cell_measurement_theta_max 4.366
_cell_measurement_theta_min 74.3570
_cell_volume 6407.7(2)
_computing_cell_refinement 'Bruker FRAMBO'
_computing_data_collection 'Bruker FRAMBO'
_computing_data_reduction 'Bruker SAINT'
_computing_molecular_graphics 'Bruker SHELXTL'
_computing_publication_material 'Bruker SHELXTL'
_computing_structure_refinement 'SHELXL-2014 (Sheldrick, 2014)'
_computing_structure_solution 'Bruker SHELXTL'
_diffrn_ambient_temperature 293(2)
_diffrn_detector_area_resol_mean 10.3503
_diffrn_measured_fraction_theta_full 0.999
_diffrn_measured_fraction_theta_max 0.970
_diffrn_measurement_device_type 'SuperNova, Dual, Cu at zero, Atlas'
_diffrn_measurement_method 'phi and omega scans'
_diffrn_radiation_type CuK\a
_diffrn_radiation_wavelength 1.54178
_diffrn_reflns_av_R_equivalents 0.0436
_diffrn_reflns_av_unetI/netI 0.0473
_diffrn_reflns_Laue_measured_fraction_full 0.999
_diffrn_reflns_Laue_measured_fraction_max 0.970
_diffrn_reflns_limit_h_max 21
_diffrn_reflns_limit_h_min -19
_diffrn_reflns_limit_k_max 22
_diffrn_reflns_limit_k_min -23
_diffrn_reflns_limit_l_max 17
_diffrn_reflns_limit_l_min -24
_diffrn_reflns_number 25972
_diffrn_reflns_point_group_measured_fraction_full 0.999
_diffrn_reflns_point_group_measured_fraction_max 0.970
_diffrn_reflns_theta_full 67.679
_diffrn_reflns_theta_max 74.598
_diffrn_reflns_theta_min 3.491
_diffrn_source 'micro-focus sealed X-ray tube'
_exptl_absorpt_coefficient_mu 5.675
_exptl_absorpt_correction_T_max 1.00000
_exptl_absorpt_correction_T_min 0.35937
_exptl_absorpt_correction_type multi-scan
_exptl_absorpt_process_details
;
CrysAlisPro 1.171.38.43f (Rigaku Oxford Diffraction, 2015)
Empirical absorption correction using spherical harmonics,
 implemented in SCALE3 ABSPACK scaling algorithm.
;
_exptl_crystal_colour pale
_exptl_crystal_density_diffrn 1.346
_exptl_crystal_density_method 'not measured'
_exptl_crystal_description block
_exptl_crystal_F_000 2720
_exptl_crystal_size_max 0.3
_exptl_crystal_size_mid 0.3
_exptl_crystal_size_min 0.1
_refine_diff_density_max 2.810
_refine_diff_density_min -0.837
_refine_diff_density_rms 0.109
_refine_ls_extinction_method none
_refine_ls_goodness_of_fit_ref 1.052
_refine_ls_hydrogen_treatment constr
_refine_ls_matrix_type full
_refine_ls_number_parameters 712
_refine_ls_number_reflns 12728
_refine_ls_number_restraints 13
_refine_ls_restrained_S_all 1.057
_refine_ls_R_factor_all 0.0856
_refine_ls_R_factor_gt 0.0737
_refine_ls_shift/su_max 0.000
_refine_ls_shift/su_mean 0.000
_refine_ls_structure_factor_coef Fsqd
_refine_ls_weighting_details 'w=1/[\s^2^(Fo^2^)+(0.1221P)^2^+12.6746P] where P=(Fo^2^+2Fc^2^)/3'
_refine_ls_weighting_scheme calc
_refine_ls_wR_factor_gt 0.2034
_refine_ls_wR_factor_ref 0.2181
_reflns_Friedel_coverage 0.000
_reflns_number_gt 10572
_reflns_number_total 12728
_reflns_threshold_expression 'I > 2\s(I)'
_cod_data_source_file c7dt03470a2.cif
_cod_data_source_block a
_cod_database_code 7044557
_shelx_space_group_comment
;
The symmetry employed for this shelxl refinement is uniquely defined
by the following loop, which should always be used as a source of
symmetry information in preference to the above space-group names.
They are only intended as comments.
;
_oxdiff_exptl_absorpt_empirical_full_min 0.653
_oxdiff_exptl_absorpt_empirical_full_max 2.023
_oxdiff_exptl_absorpt_empirical_details
;
Empirical correction (ABSPACK) includes:
- Absorption correction using spherical harmonics
- Frame scaling
;
_shelxl_version_number 2014-3

loop_
_space_group_symop_operation_xyz
'x, y, z'
'-x, y+1/2, -z+1/2'
'-x, -y, -z'
'x, -y-1/2, z-1/2'

loop_
_atom_site_label
_atom_site_type_symbol
_atom_site_fract_x
_atom_site_fract_y
_atom_site_fract_z
_atom_site_U_iso_or_equiv
_atom_site_adp_type
_atom_site_occupancy
_atom_site_site_symmetry_order
_atom_site_calc_flag
_atom_site_refinement_flags_posn
_atom_site_refinement_flags_adp
Ti1 Ti 0.18211(4) 0.30116(4) 0.38494(4) 0.02701(17) Uani 1 1 d . .
Ti2 Ti 0.17225(4) 0.13557(4) 0.32514(4) 0.02933(18) Uani 1 1 d . .
Ti3 Ti 0.29417(4) -0.01679(4) 0.40418(4) 0.03001(18) Uani 1 1 d . .
Ti4 Ti 0.33425(4) 0.08079(4) 0.30252(4) 0.03183(19) Uani 1 1 d . .
Ti5 Ti 0.28921(4) -0.18065(4) 0.34298(4) 0.0339(2) Uani 1 1 d . .
O1 O 0.23999(15) 0.06235(14) 0.35549(14) 0.0282(6) Uani 1 1 d . .
O2 O 0.37678(16) 0.01545(15) 0.36230(15) 0.0325(6) Uani 1 1 d . .
O3 O 0.25517(15) 0.21027(14) 0.38374(14) 0.0267(5) Uani 1 1 d . .
O4 O 0.13105(16) 0.23765(14) 0.45488(14) 0.0306(6) Uani 1 1 d . .
O5 O 0.26069(16) -0.07579(14) 0.30772(15) 0.0311(6) Uani 1 1 d . .
O6 O 0.18633(18) -0.05505(15) 0.41901(17) 0.0378(7) Uani 1 1 d . .
O7 O 0.28102(18) 0.00679(15) 0.23431(15) 0.0343(6) Uani 1 1 d . .
O8 O 0.26109(17) 0.32425(16) 0.46202(16) 0.0359(6) Uani 1 1 d . .
O9 O 0.33390(18) -0.11484(15) 0.42168(16) 0.0352(6) Uani 1 1 d . .
O10 O 0.24312(18) 0.14651(15) 0.25870(15) 0.0340(6) Uani 1 1 d . .
O11 O 0.12314(17) 0.12919(15) 0.41064(16) 0.0360(7) Uani 1 1 d . .
O12 O 0.36858(17) 0.16315(15) 0.36752(15) 0.0330(6) Uani 1 1 d . .
O13 O 0.18395(18) -0.16736(16) 0.38353(17) 0.0380(7) Uani 1 1 d . .
O14 O 0.22072(18) -0.20454(16) 0.25924(18) 0.0398(7) Uani 1 1 d . .
O15 O 0.11269(18) 0.36678(15) 0.40157(15) 0.0342(6) Uani 1 1 d . .
O16 O 0.3169(2) 0.01849(16) 0.48670(16) 0.0388(7) Uani 1 1 d . .
O17 O 0.12544(17) 0.23374(15) 0.31373(15) 0.0344(6) Uani 1 1 d . .
O18 O 0.40877(19) 0.09762(17) 0.25338(17) 0.0417(7) Uani 1 1 d . .
O19 O 0.3000(2) -0.26475(17) 0.3828(2) 0.0486(8) Uani 1 1 d . .
O20 O 0.2301(2) 0.34870(16) 0.32543(18) 0.0441(8) Uani 1 1 d . .
C21 C 0.3309(2) 0.2114(2) 0.3911(2) 0.0287(8) Uani 1 1 d . .
O22 O 0.37692(18) -0.17754(17) 0.30633(18) 0.0426(7) Uani 1 1 d . .
C23 C -0.0470(3) 0.1940(2) 0.5656(2) 0.0327(8) Uani 1 1 d . .
H23A H -0.0625 0.2271 0.5951 0.039 Uiso 1 1 calc R U
C24 C -0.0879(3) 0.1309(2) 0.5537(2) 0.0363(9) Uani 1 1 d . .
C25 C 0.0170(2) 0.2080(2) 0.5337(2) 0.0321(8) Uani 1 1 d . .
H25A H 0.0448 0.2499 0.5425 0.039 Uiso 1 1 calc R U
C26 C 0.0391(3) 0.1591(2) 0.4888(2) 0.0360(9) Uani 1 1 d . .
O27 O 0.0943(2) 0.09370(19) 0.2709(2) 0.0507(9) Uani 1 1 d . .
C28 C 0.0907(3) 0.3910(2) 0.4640(2) 0.0359(9) Uani 1 1 d . .
H28A H 0.1108 0.3574 0.5003 0.043 Uiso 1 1 calc R U
C29 C 0.2612(2) -0.0551(2) 0.2467(2) 0.0325(9) Uani 1 1 d . .
C30 C 0.2187(2) -0.1753(2) 0.1987(3) 0.0403(10) Uani 1 1 d . .
C31 C 0.1031(2) 0.1769(2) 0.4494(2) 0.0314(8) Uani 1 1 d . .
C32 C 0.3379(3) 0.3215(3) 0.4636(3) 0.0428(11) Uani 1 1 d . .
C33 C 0.2356(3) -0.0783(3) 0.1224(3) 0.0435(11) Uani 1 1 d . .
H33A H 0.2486 -0.0314 0.1164 0.052 Uiso 1 1 calc R U
C34 C 0.3892(3) -0.1426(2) 0.4793(2) 0.0389(9) Uani 1 1 d . .
H34A H 0.4113 -0.1861 0.4638 0.047 Uiso 1 1 calc R U
C35 C 0.1581(3) -0.1168(2) 0.4134(2) 0.0362(9) Uani 1 1 d . .
C36 C 0.1298(3) 0.4619(3) 0.4820(3) 0.0473(11) Uani 1 1 d . .
H36A H 0.1158 0.4790 0.5238 0.071 Uiso 1 1 calc R U
H36B H 0.1859 0.4566 0.4878 0.071 Uiso 1 1 calc R U
H36C H 0.1126 0.4949 0.4459 0.071 Uiso 1 1 calc R U
C37 C 0.2385(2) -0.1044(2) 0.1887(2) 0.0371(9) Uani 1 1 d . .
C38 C 0.2141(4) -0.1203(3) 0.0663(3) 0.0555(14) Uani 1 1 d . .
H38A H 0.2128 -0.1024 0.0225 0.067 Uiso 1 1 calc R U
C39 C 0.3751(3) 0.2696(2) 0.4290(3) 0.0401(10) Uani 1 1 d . .
C40 C -0.0015(4) 0.0960(3) 0.4765(4) 0.0621(18) Uani 1 1 d . .
H40A H 0.0133 0.0633 0.4462 0.075 Uiso 1 1 calc R U
C41 C 0.1941(3) -0.1908(3) 0.0759(3) 0.0583(15) Uani 1 1 d . .
H41A H 0.1790 -0.2198 0.0381 0.070 Uiso 1 1 calc R U
C42 C 0.1963(3) -0.2175(3) 0.1401(3) 0.0496(12) Uani 1 1 d . .
H42A H 0.1829 -0.2645 0.1452 0.060 Uiso 1 1 calc R U
C43 C 0.0022(3) 0.3927(3) 0.4560(3) 0.0471(11) Uani 1 1 d . .
H43A H -0.0127 0.4089 0.4977 0.071 Uiso 1 1 calc R U
H43B H -0.0187 0.4241 0.4194 0.071 Uiso 1 1 calc R U
H43C H -0.0184 0.3461 0.4457 0.071 Uiso 1 1 calc R U
C44 C 0.3184(4) 0.0535(3) 0.5509(3) 0.0504(12) Uani 1 1 d . .
H44A H 0.3633 0.0364 0.5839 0.061 Uiso 1 1 calc R U
C45 C 0.4564(3) 0.2725(3) 0.4309(3) 0.0559(15) Uani 1 1 d . .
H45A H 0.4806 0.2378 0.4088 0.067 Uiso 1 1 calc R U
C46 C 0.3263(3) 0.1308(3) 0.5410(3) 0.0507(12) Uani 1 1 d . .
H46A H 0.3273 0.1545 0.5838 0.076 Uiso 1 1 calc R U
H46B H 0.3742 0.1402 0.5243 0.076 Uiso 1 1 calc R U
H46C H 0.2824 0.1474 0.5084 0.076 Uiso 1 1 calc R U
C47 C -0.0644(3) 0.0820(3) 0.5093(4) 0.0592(17) Uani 1 1 d . .
H47A H -0.0912 0.0394 0.5015 0.071 Uiso 1 1 calc R U
C48 C 0.2834(5) -0.3330(3) 0.3990(4) 0.0704(19) Uani 1 1 d . .
H48A H 0.2908 -0.3367 0.4489 0.084 Uiso 1 1 calc R U
C49 C 0.4773(3) 0.0801(4) 0.2279(3) 0.0589(15) Uani 1 1 d . .
H49A H 0.4942 0.1218 0.2052 0.071 Uiso 1 1 calc R U
C50 C 0.4573(3) -0.0928(3) 0.5018(3) 0.0494(12) Uani 1 1 d . .
H50A H 0.4922 -0.1130 0.5397 0.074 Uiso 1 1 calc R U
H50B H 0.4851 -0.0852 0.4646 0.074 Uiso 1 1 calc R U
H50C H 0.4376 -0.0486 0.5153 0.074 Uiso 1 1 calc R U
C51 C 0.4648(4) 0.3762(4) 0.4991(6) 0.100(3) Uani 1 1 d . .
H51A H 0.4946 0.4128 0.5216 0.120 Uiso 1 1 calc R U
C52 C 0.3455(3) -0.1627(3) 0.5358(3) 0.0571(14) Uani 1 1 d . .
H52A H 0.3819 -0.1810 0.5738 0.086 Uiso 1 1 calc R U
H52B H 0.3198 -0.1218 0.5500 0.086 Uiso 1 1 calc R U
H52C H 0.3070 -0.1980 0.5195 0.086 Uiso 1 1 calc R U
C53 C -0.0168(3) 0.2360(4) 0.3054(4) 0.076(2) Uani 1 1 d . .
H53A H -0.0653 0.2456 0.2752 0.115 Uiso 1 1 calc R U
H53B H -0.0164 0.1878 0.3204 0.115 Uiso 1 1 calc R U
H53C H -0.0120 0.2667 0.3443 0.115 Uiso 1 1 calc R U
C57 C 0.0538(5) 0.3212(4) 0.2373(3) 0.080(2) Uani 1 1 d . .
H57A H 0.0050 0.3304 0.2074 0.120 Uiso 1 1 calc R U
H57B H 0.0617 0.3557 0.2732 0.120 Uiso 1 1 calc R U
H57C H 0.0963 0.3237 0.2119 0.120 Uiso 1 1 calc R U
C59 C 0.2593(4) 0.4198(3) 0.3249(3) 0.0577(15) Uani 1 1 d . .
H59A H 0.2675 0.4390 0.3714 0.069 Uiso 1 1 calc R U
C60 C 0.2336(3) 0.1902(3) 0.1987(3) 0.0510(12) Uani 1 1 d . .
H60A H 0.1829 0.2145 0.1936 0.061 Uiso 1 1 calc R U
C62 C 0.0515(3) 0.2482(3) 0.2681(3) 0.0566(15) Uani 1 1 d . .
H62A H 0.0466 0.2142 0.2305 0.068 Uiso 1 1 calc R U
C63 C 0.2421(5) 0.0350(4) 0.5760(4) 0.078(2) Uani 1 1 d . .
H63A H 0.2414 0.0578 0.6191 0.118 Uiso 1 1 calc R U
H63B H 0.1981 0.0509 0.5432 0.118 Uiso 1 1 calc R U
H63C H 0.2390 -0.0151 0.5816 0.118 Uiso 1 1 calc R U
C64 C 0.1982(5) 0.4634(4) 0.2794(4) 0.076(2) Uani 1 1 d . .
H64A H 0.2163 0.5111 0.2782 0.114 Uiso 1 1 calc R U
H64B H 0.1895 0.4442 0.2340 0.114 Uiso 1 1 calc R U
H64C H 0.1498 0.4625 0.2971 0.114 Uiso 1 1 calc R U
C65 C 0.3852(3) 0.3732(4) 0.5003(4) 0.073(2) Uani 1 1 d . .
H65A H 0.3628 0.4061 0.5259 0.087 Uiso 1 1 calc R U
C66 C 0.5013(4) 0.3255(4) 0.4648(5) 0.086(3) Uani 1 1 d . .
H66A H 0.5551 0.3275 0.4649 0.103 Uiso 1 1 calc R U
C69 C 0.1993(4) -0.3494(4) 0.3711(5) 0.083(2) Uani 1 1 d . .
H69A H 0.1880 -0.3971 0.3825 0.125 Uiso 1 1 calc R U
H69B H 0.1659 -0.3177 0.3905 0.125 Uiso 1 1 calc R U
H69C H 0.1901 -0.3441 0.3223 0.125 Uiso 1 1 calc R U
C72 C 0.4602(5) 0.0217(5) 0.1755(4) 0.090(3) Uani 1 1 d . .
H72A H 0.5073 0.0101 0.1585 0.136 Uiso 1 1 calc R U
H72B H 0.4418 -0.0192 0.1965 0.136 Uiso 1 1 calc R U
H72C H 0.4205 0.0371 0.1384 0.136 Uiso 1 1 calc R U
C75 C 0.2350(6) 0.1441(4) 0.1362(3) 0.083(2) Uani 1 1 d . .
H75A H 0.2287 0.1731 0.0960 0.124 Uiso 1 1 calc R U
H75B H 0.2844 0.1196 0.1412 0.124 Uiso 1 1 calc R U
H75C H 0.1929 0.1105 0.1321 0.124 Uiso 1 1 calc R U
C79 C 0.5409(4) 0.0620(5) 0.2875(4) 0.085(2) Uani 1 1 d . .
H79A H 0.5882 0.0498 0.2710 0.127 Uiso 1 1 calc R U
H79B H 0.5506 0.1018 0.3175 0.127 Uiso 1 1 calc R U
H79C H 0.5243 0.0226 0.3119 0.127 Uiso 1 1 calc R U
C85 C 0.3361(5) 0.4181(4) 0.2994(5) 0.092(3) Uani 1 1 d . .
H85A H 0.3564 0.4652 0.2987 0.138 Uiso 1 1 calc R U
H85B H 0.3728 0.3893 0.3292 0.138 Uiso 1 1 calc R U
H85C H 0.3281 0.3989 0.2541 0.138 Uiso 1 1 calc R U
C117 C 0.2982(5) 0.2440(4) 0.2062(4) 0.078(2) Uani 1 1 d . .
H11A H 0.2919 0.2732 0.1661 0.117 Uiso 1 1 calc R U
H11B H 0.2960 0.2728 0.2456 0.117 Uiso 1 1 calc R U
H11C H 0.3482 0.2205 0.2117 0.117 Uiso 1 1 calc R U
C7 C 0.4400(6) -0.2126(7) 0.2904(6) 0.118(3) Uani 1 1 d . U
H7A H 0.4450 -0.2596 0.3112 0.142 Uiso 1 1 calc R U
C8 C 0.0527(7) -0.0140(8) 0.2511(7) 0.157(6) Uani 1 1 d D .
H8A H 0.0985 -0.0269 0.2834 0.236 Uiso 1 1 calc R U
H8B H 0.0100 -0.0044 0.2749 0.236 Uiso 1 1 calc R U
H8C H 0.0384 -0.0521 0.2196 0.236 Uiso 1 1 calc R U
C9 C 0.0689(8) 0.0461(6) 0.2154(6) 0.127(4) Uani 1 1 d D U
H9A H 0.1127 0.0364 0.1913 0.152 Uiso 1 1 calc R U
C12 C 0.3367(6) -0.3810(4) 0.3754(9) 0.177(8) Uani 1 1 d . .
H12A H 0.3243 -0.4283 0.3870 0.266 Uiso 1 1 calc R U
H12B H 0.3318 -0.3770 0.3266 0.266 Uiso 1 1 calc R U
H12C H 0.3896 -0.3699 0.3965 0.266 Uiso 1 1 calc R U
C14 C 0.5108(5) -0.1652(10) 0.3199(9) 0.201(9) Uani 1 1 d . .
H14A H 0.5584 -0.1863 0.3108 0.301 Uiso 1 1 calc R U
H14B H 0.5042 -0.1195 0.2988 0.301 Uiso 1 1 calc R U
H14C H 0.5135 -0.1604 0.3683 0.301 Uiso 1 1 calc R U
C1 C 0.4368(8) -0.2164(11) 0.2184(5) 0.207(10) Uani 1 1 d . .
H1A H 0.4820 -0.2414 0.2088 0.311 Uiso 1 1 calc R U
H1B H 0.3899 -0.2408 0.1979 0.311 Uiso 1 1 calc R U
H1C H 0.4364 -0.1696 0.1999 0.311 Uiso 1 1 calc R U
C11 C 0.0062(9) 0.0641(12) 0.1710(8) 0.258(13) Uani 1 1 d . .
H11D H 0.0177 0.1054 0.1466 0.387 Uiso 1 1 calc R U
H11E H -0.0081 0.0261 0.1393 0.387 Uiso 1 1 calc R U
H11F H -0.0365 0.0738 0.1947 0.387 Uiso 1 1 calc R U

loop_
_atom_site_aniso_label
_atom_site_aniso_U_11
_atom_site_aniso_U_22
_atom_site_aniso_U_33
_atom_site_aniso_U_23
_atom_site_aniso_U_13
_atom_site_aniso_U_12
Ti1 0.0302(4) 0.0221(3) 0.0306(4) -0.0014(2) 0.0106(3) 0.0005(3)
Ti2 0.0273(3) 0.0257(3) 0.0371(4) -0.0077(3) 0.0113(3) -0.0005(3)
Ti3 0.0324(4) 0.0249(3) 0.0375(4) -0.0043(3) 0.0196(3) -0.0010(3)
Ti4 0.0319(4) 0.0289(4) 0.0396(4) -0.0040(3) 0.0196(3) -0.0003(3)
Ti5 0.0290(4) 0.0256(4) 0.0520(5) -0.0066(3) 0.0210(3) 0.0011(3)
O1 0.0269(13) 0.0251(13) 0.0367(14) -0.0031(11) 0.0164(11) -0.0024(10)
O2 0.0291(13) 0.0274(14) 0.0446(16) -0.0074(12) 0.0165(12) -0.0002(11)
O3 0.0249(12) 0.0249(12) 0.0314(13) -0.0019(10) 0.0083(10) 0.0000(10)
O4 0.0333(14) 0.0263(13) 0.0361(15) 0.0004(11) 0.0174(12) -0.0024(11)
O5 0.0290(13) 0.0280(13) 0.0405(16) -0.0068(11) 0.0179(12) -0.0006(11)
O6 0.0365(15) 0.0286(14) 0.0555(19) -0.0009(13) 0.0277(14) -0.0006(12)
O7 0.0411(16) 0.0284(14) 0.0377(15) -0.0055(12) 0.0188(13) -0.0001(12)
O8 0.0297(14) 0.0352(15) 0.0430(16) -0.0117(13) 0.0072(12) -0.0012(12)
O9 0.0369(15) 0.0271(14) 0.0443(16) -0.0036(12) 0.0148(13) 0.0019(12)
O10 0.0416(16) 0.0296(14) 0.0331(15) -0.0007(11) 0.0130(12) 0.0045(12)
O11 0.0342(15) 0.0258(14) 0.0545(18) -0.0048(12) 0.0261(14) -0.0021(11)
O12 0.0304(14) 0.0294(14) 0.0425(16) -0.0053(12) 0.0156(12) -0.0018(11)
O13 0.0341(15) 0.0300(14) 0.0573(19) -0.0050(13) 0.0284(14) 0.0014(12)
O14 0.0333(15) 0.0313(15) 0.059(2) -0.0136(14) 0.0185(14) -0.0063(12)
O15 0.0382(15) 0.0282(14) 0.0372(15) -0.0047(11) 0.0097(12) 0.0051(12)
O16 0.0502(18) 0.0323(15) 0.0378(16) -0.0061(12) 0.0183(14) 0.0007(13)
O17 0.0356(15) 0.0312(14) 0.0351(15) -0.0063(12) 0.0023(12) 0.0076(12)
O18 0.0416(17) 0.0369(16) 0.0528(19) -0.0009(14) 0.0257(15) 0.0030(13)
O19 0.0476(19) 0.0284(16) 0.074(2) -0.0002(15) 0.0231(17) 0.0043(14)
O20 0.058(2) 0.0287(15) 0.0533(19) 0.0045(14) 0.0298(16) 0.0015(14)
C21 0.0264(18) 0.0281(18) 0.034(2) 0.0004(15) 0.0127(15) 0.0010(15)
O22 0.0313(15) 0.0413(17) 0.060(2) -0.0106(15) 0.0221(14) 0.0024(13)
C23 0.036(2) 0.031(2) 0.036(2) 0.0011(16) 0.0190(17) 0.0033(16)
C24 0.036(2) 0.0269(19) 0.053(3) 0.0018(18) 0.027(2) 0.0023(16)
C25 0.035(2) 0.0276(19) 0.037(2) 0.0021(16) 0.0168(17) -0.0007(16)
C26 0.034(2) 0.0258(19) 0.055(3) -0.0009(18) 0.0259(19) -0.0015(16)
O27 0.0389(17) 0.0436(19) 0.067(2) -0.0269(17) 0.0023(16) 0.0031(14)
C28 0.042(2) 0.029(2) 0.039(2) -0.0045(17) 0.0122(18) 0.0071(17)
C29 0.0265(18) 0.032(2) 0.042(2) -0.0087(17) 0.0157(16) 0.0020(15)
C30 0.0262(19) 0.039(2) 0.058(3) -0.017(2) 0.0127(19) 0.0026(17)
C31 0.0292(19) 0.0270(19) 0.043(2) -0.0010(16) 0.0189(17) 0.0002(15)
C32 0.031(2) 0.038(2) 0.061(3) -0.014(2) 0.012(2) -0.0036(18)
C33 0.045(2) 0.041(2) 0.045(3) -0.011(2) 0.009(2) 0.013(2)
C34 0.036(2) 0.034(2) 0.048(3) 0.0030(18) 0.0132(19) 0.0015(17)
C35 0.033(2) 0.030(2) 0.052(3) 0.0021(18) 0.0233(19) 0.0006(16)
C36 0.053(3) 0.036(2) 0.055(3) -0.012(2) 0.013(2) 0.004(2)
C37 0.030(2) 0.037(2) 0.046(2) -0.0141(19) 0.0139(18) 0.0046(17)
C38 0.068(4) 0.052(3) 0.046(3) -0.012(2) 0.007(2) 0.020(3)
C39 0.032(2) 0.032(2) 0.059(3) -0.008(2) 0.0146(19) -0.0038(17)
C40 0.064(3) 0.035(2) 0.105(5) -0.024(3) 0.064(3) -0.014(2)
C41 0.053(3) 0.057(3) 0.061(3) -0.030(3) -0.002(3) 0.011(3)
C42 0.038(2) 0.041(3) 0.070(3) -0.021(2) 0.009(2) 0.003(2)
C43 0.044(3) 0.048(3) 0.052(3) -0.010(2) 0.016(2) 0.007(2)
C44 0.065(3) 0.053(3) 0.037(2) -0.007(2) 0.018(2) 0.009(2)
C45 0.030(2) 0.041(3) 0.100(4) -0.019(3) 0.019(3) -0.0057(19)
C46 0.058(3) 0.046(3) 0.049(3) -0.015(2) 0.011(2) 0.005(2)
C47 0.058(3) 0.033(2) 0.103(5) -0.020(3) 0.059(3) -0.014(2)
C48 0.106(5) 0.034(3) 0.071(4) 0.006(3) 0.016(4) -0.020(3)
C49 0.042(3) 0.076(4) 0.066(4) -0.003(3) 0.031(3) 0.003(3)
C50 0.039(2) 0.046(3) 0.065(3) 0.001(2) 0.011(2) 0.003(2)
C51 0.040(3) 0.073(5) 0.184(9) -0.073(6) 0.008(4) -0.014(3)
C52 0.050(3) 0.064(3) 0.061(3) 0.012(3) 0.022(3) 0.003(3)
C53 0.036(3) 0.100(5) 0.085(4) -0.047(4) -0.011(3) 0.027(3)
C57 0.103(6) 0.065(4) 0.058(4) -0.016(3) -0.026(4) 0.041(4)
C59 0.069(4) 0.033(2) 0.080(4) 0.006(2) 0.039(3) -0.001(2)
C60 0.057(3) 0.052(3) 0.047(3) 0.012(2) 0.017(2) 0.016(2)
C62 0.049(3) 0.057(3) 0.054(3) -0.025(3) -0.016(2) 0.026(2)
C63 0.105(6) 0.076(4) 0.068(4) -0.015(3) 0.057(4) -0.010(4)
C64 0.089(5) 0.049(3) 0.097(5) 0.021(3) 0.033(4) 0.013(3)
C65 0.038(3) 0.065(4) 0.113(5) -0.049(4) 0.006(3) -0.002(3)
C66 0.037(3) 0.065(4) 0.157(8) -0.045(5) 0.020(4) -0.012(3)
C69 0.072(4) 0.054(4) 0.135(7) -0.005(4) 0.047(5) -0.013(3)
C72 0.078(5) 0.112(7) 0.086(5) -0.034(5) 0.030(4) 0.025(5)
C75 0.128(7) 0.079(5) 0.040(3) 0.000(3) 0.011(4) 0.009(5)
C79 0.045(3) 0.135(7) 0.075(4) -0.016(5) 0.010(3) 0.028(4)
C85 0.089(5) 0.045(3) 0.162(8) 0.017(4) 0.081(6) -0.005(3)
C117 0.112(6) 0.064(4) 0.068(4) 0.019(3) 0.042(4) -0.009(4)
C7 0.093(5) 0.151(8) 0.124(6) -0.009(6) 0.054(5) 0.028(5)
C8 0.090(7) 0.211(16) 0.168(12) 0.075(11) 0.011(8) -0.038(9)
C9 0.124(7) 0.100(6) 0.141(7) -0.039(6) -0.020(6) -0.006(6)
C12 0.099(7) 0.043(4) 0.36(2) -0.049(8) -0.043(10) 0.023(4)
C14 0.041(4) 0.32(2) 0.251(18) -0.104(16) 0.044(7) -0.024(8)
C1 0.135(10) 0.41(3) 0.079(6) -0.070(11) 0.038(7) 0.112(14)
C11 0.129(12) 0.42(3) 0.204(16) -0.21(2) -0.042(11) -0.042(16)

loop_
_atom_type_symbol
_atom_type_description
_atom_type_scat_dispersion_real
_atom_type_scat_dispersion_imag
_atom_type_scat_source
C C 0.0181 0.0091 'International Tables Vol C Tables 4.2.6.8 and 6.1.1.4'
H H 0.0000 0.0000 'International Tables Vol C Tables 4.2.6.8 and 6.1.1.4'
O O 0.0492 0.0322 'International Tables Vol C Tables 4.2.6.8 and 6.1.1.4'
Ti Ti 0.2191 1.8069 'International Tables Vol C Tables 4.2.6.8 and 6.1.1.4'

loop_
_geom_angle_atom_site_label_1
_geom_angle_atom_site_label_2
_geom_angle_atom_site_label_3
_geom_angle
_geom_angle_site_symmetry_3
O15 Ti1 O20 99.89(15) .
O15 Ti1 O8 95.72(13) .
O20 Ti1 O8 93.77(16) .
O15 Ti1 O17 107.95(13) .
O20 Ti1 O17 94.52(15) .
O8 Ti1 O17 153.11(13) .
O15 Ti1 O3 166.75(12) .
O20 Ti1 O3 93.25(13) .
O8 Ti1 O3 81.59(12) .
O17 Ti1 O3 72.44(11) .
O15 Ti1 O4 84.69(13) .
O20 Ti1 O4 175.42(13) .
O8 Ti1 O4 85.74(13) .
O17 Ti1 O4 83.98(12) .
O3 Ti1 O4 82.17(10) .
O15 Ti1 Ti2 135.99(10) .
O20 Ti1 Ti2 103.73(11) .
O8 Ti1 Ti2 118.87(10) .
O17 Ti1 Ti2 34.24(8) .
O3 Ti1 Ti2 40.06(7) .
O4 Ti1 Ti2 72.65(8) .
O27 Ti2 O1 103.54(15) .
O27 Ti2 O10 97.79(16) .
O1 Ti2 O10 82.28(12) .
O27 Ti2 O17 95.64(15) .
O1 Ti2 O17 160.79(12) .
O10 Ti2 O17 96.36(13) .
O27 Ti2 O11 95.73(16) .
O1 Ti2 O11 90.83(12) .
O10 Ti2 O11 165.94(13) .
O17 Ti2 O11 86.11(12) .
O27 Ti2 O3 166.69(15) .
O1 Ti2 O3 89.66(11) .
O10 Ti2 O3 82.15(11) .
O17 Ti2 O3 71.21(11) .
O11 Ti2 O3 85.59(11) .
O27 Ti2 Ti4 111.99(11) .
O1 Ti2 Ti4 42.01(8) .
O10 Ti2 Ti4 41.49(9) .
O17 Ti2 Ti4 130.26(9) .
O11 Ti2 Ti4 128.45(10) .
O3 Ti2 Ti4 76.75(7) .
O27 Ti2 Ti1 128.77(12) .
O1 Ti2 Ti1 126.72(9) .
O10 Ti2 Ti1 98.07(9) .
O17 Ti2 Ti1 34.28(8) .
O11 Ti2 Ti1 76.23(8) .
O3 Ti2 Ti1 38.75(7) .
Ti4 Ti2 Ti1 112.03(3) .
O16 Ti3 O2 103.11(14) .
O16 Ti3 O1 100.50(14) .
O2 Ti3 O1 82.19(12) .
O16 Ti3 O9 100.30(14) .
O2 Ti3 O9 96.69(12) .
O1 Ti3 O9 158.87(13) .
O16 Ti3 O6 93.55(14) .
O2 Ti3 O6 162.13(14) .
O1 Ti3 O6 88.52(12) .
O9 Ti3 O6 86.49(12) .
O16 Ti3 O5 171.40(13) .
O2 Ti3 O5 83.38(11) .
O1 Ti3 O5 85.86(11) .
O9 Ti3 O5 73.08(12) .
O6 Ti3 O5 80.74(12) .
O16 Ti3 Ti4 111.43(11) .
O2 Ti3 Ti4 36.24(9) .
O1 Ti3 Ti4 46.58(8) .
O9 Ti3 Ti4 126.78(9) .
O6 Ti3 Ti4 130.60(10) .
O5 Ti3 Ti4 77.15(8) .
O16 Ti3 Ti5 133.26(11) .
O2 Ti3 Ti5 96.63(9) .
O1 Ti3 Ti5 124.10(9) .
O9 Ti3 Ti5 34.86(9) .
O6 Ti3 Ti5 75.98(8) .
O5 Ti3 Ti5 39.14(8) .
Ti4 Ti3 Ti5 109.50(3) .
O18 Ti4 O2 103.73(14) .
O18 Ti4 O12 92.96(14) .
O2 Ti4 O12 93.96(13) .
O18 Ti4 O7 92.52(14) .
O2 Ti4 O7 92.88(13) .
O12 Ti4 O7 169.98(12) .
O18 Ti4 O10 103.31(14) .
O2 Ti4 O10 152.94(12) .
O12 Ti4 O10 85.54(12) .
O7 Ti4 O10 85.04(12) .
O18 Ti4 O1 176.31(15) .
O2 Ti4 O1 79.47(12) .
O12 Ti4 O1 88.62(11) .
O7 Ti4 O1 85.44(11) .
O10 Ti4 O1 73.47(11) .
O18 Ti4 Ti3 141.17(11) .
O2 Ti4 Ti3 38.38(9) .
O12 Ti4 Ti3 97.17(9) .
O7 Ti4 Ti3 83.72(9) .
O10 Ti4 Ti3 114.76(9) .
O1 Ti4 Ti3 41.69(8) .
O18 Ti4 Ti2 141.36(12) .
O2 Ti4 Ti2 114.54(9) .
O12 Ti4 Ti2 79.76(8) .
O7 Ti4 Ti2 90.74(9) .
O10 Ti4 Ti2 38.71(8) .
O1 Ti4 Ti2 35.79(8) .
Ti3 Ti4 Ti2 77.45(3) .
O19 Ti5 O22 100.34(16) .
O19 Ti5 O14 100.13(16) .
O22 Ti5 O14 95.31(15) .
O19 Ti5 O9 102.15(16) .
O22 Ti5 O9 93.28(14) .
O14 Ti5 O9 154.23(13) .
O19 Ti5 O13 88.19(14) .
O22 Ti5 O13 171.17(14) .
O14 Ti5 O13 85.30(13) .
O9 Ti5 O13 82.64(12) .
O19 Ti5 O5 169.15(14) .
O22 Ti5 O5 89.95(13) .
O14 Ti5 O5 82.14(13) .
O9 Ti5 O5 73.61(12) .
O13 Ti5 O5 81.40(11) .
O19 Ti5 Ti3 132.89(13) .
O22 Ti5 Ti3 98.48(11) .
O14 Ti5 Ti3 120.60(10) .
O9 Ti5 Ti3 33.83(9) .
O13 Ti5 Ti3 73.79(8) .
O5 Ti5 Ti3 40.71(8) .
Ti2 O1 Ti3 165.69(15) .
Ti2 O1 Ti4 102.20(12) .
Ti3 O1 Ti4 91.73(11) .
Ti4 O2 Ti3 105.38(14) .
C21 O3 Ti1 125.0(2) .
C21 O3 Ti2 128.7(2) .
Ti1 O3 Ti2 101.19(11) .
C31 O4 Ti1 131.3(3) .
C29 O5 Ti5 123.9(2) .
C29 O5 Ti3 128.7(3) .
Ti5 O5 Ti3 100.15(13) .
C35 O6 Ti3 130.9(3) .
C29 O7 Ti4 127.8(3) .
C32 O8 Ti1 125.6(3) .
C34 O9 Ti3 129.3(3) .
C34 O9 Ti5 119.3(3) .
Ti3 O9 Ti5 111.31(15) .
C60 O10 Ti2 128.7(3) .
C60 O10 Ti4 131.5(3) .
Ti2 O10 Ti4 99.79(13) .
C31 O11 Ti2 131.3(3) .
C21 O12 Ti4 132.6(3) .
C35 O13 Ti5 132.1(3) .
C30 O14 Ti5 127.3(3) .
C28 O15 Ti1 131.7(3) .
C44 O16 Ti3 167.5(3) .
C62 O17 Ti2 122.1(3) .
C62 O17 Ti1 125.4(3) .
Ti2 O17 Ti1 111.49(14) .
C49 O18 Ti4 153.2(4) .
C48 O19 Ti5 159.9(4) .
C59 O20 Ti1 132.5(3) .
O12 C21 O3 121.6(4) .
O12 C21 C39 118.7(4) .
O3 C21 C39 119.7(3) .
C7 O22 Ti5 147.8(6) .
C24 C23 C25 120.4(4) .
C47 C24 C23 119.3(4) .
C47 C24 C35 120.4(4) 3_556
C23 C24 C35 120.3(4) 3_556
C26 C25 C23 119.7(4) .
C25 C26 C40 120.2(4) .
C25 C26 C31 119.7(4) .
C40 C26 C31 119.9(4) .
C9 O27 Ti2 148.7(6) .
O15 C28 C43 109.3(4) .
O15 C28 C36 108.3(4) .
C43 C28 C36 114.0(4) .
O7 C29 O5 121.3(4) .
O7 C29 C37 118.7(4) .
O5 C29 C37 120.1(4) .
O14 C30 C37 124.1(4) .
O14 C30 C42 118.3(4) .
C37 C30 C42 117.6(5) .
O4 C31 O11 124.6(3) .
O4 C31 C26 118.1(3) .
O11 C31 C26 117.2(4) .
O8 C32 C65 118.6(4) .
O8 C32 C39 123.6(4) .
C65 C32 C39 117.8(4) .
C38 C33 C37 121.4(5) .
O9 C34 C52 109.4(4) .
O9 C34 C50 112.1(4) .
C52 C34 C50 113.7(5) .
O13 C35 O6 125.9(4) .
O13 C35 C24 117.0(4) 3_556
O6 C35 C24 117.1(4) 3_556
C33 C37 C30 120.0(4) .
C33 C37 C29 118.0(4) .
C30 C37 C29 122.0(4) .
C33 C38 C41 118.9(5) .
C45 C39 C32 119.7(4) .
C45 C39 C21 118.2(4) .
C32 C39 C21 122.0(4) .
C47 C40 C26 119.8(4) .
C42 C41 C38 120.8(5) .
C41 C42 C30 121.3(5) .
O16 C44 C46 109.0(4) .
O16 C44 C63 107.5(5) .
C46 C44 C63 111.9(5) .
C66 C45 C39 121.4(5) .
C40 C47 C24 120.6(4) .
O19 C48 C12 110.5(8) .
O19 C48 C69 109.7(6) .
C12 C48 C69 112.5(7) .
O18 C49 C79 108.4(5) .
O18 C49 C72 110.2(5) .
C79 C49 C72 113.7(6) .
C65 C51 C66 121.2(6) .
O20 C59 C85 108.3(5) .
O20 C59 C64 107.9(5) .
C85 C59 C64 112.1(6) .
O10 C60 C117 109.5(5) .
O10 C60 C75 109.2(5) .
C117 C60 C75 110.9(6) .
O17 C62 C53 109.8(5) .
O17 C62 C57 110.0(5) .
C53 C62 C57 114.5(5) .
C51 C65 C32 120.9(5) .
C45 C66 C51 118.8(6) .
O22 C7 C1 111.5(10) .
O22 C7 C14 103.9(9) .
C1 C7 C14 107.4(13) .
C11 C9 C8 109.8(14) .
C11 C9 O27 117.3(12) .
C8 C9 O27 100.6(11) .

loop_
_geom_bond_atom_site_label_1
_geom_bond_atom_site_label_2
_geom_bond_distance
_geom_bond_site_symmetry_2
Ti1 O15 1.798(3) .
Ti1 O20 1.799(3) .
Ti1 O8 1.917(3) .
Ti1 O17 2.029(3) .
Ti1 O3 2.139(3) .
Ti1 O4 2.141(3) .
Ti1 Ti2 3.3516(9) .
Ti2 O27 1.760(3) .
Ti2 O1 1.848(3) .
Ti2 O10 1.960(3) .
Ti2 O17 2.027(3) .
Ti2 O11 2.030(3) .
Ti2 O3 2.199(3) .
Ti2 Ti4 3.0886(10) .
Ti3 O16 1.751(3) .
Ti3 O2 1.874(3) .
Ti3 O1 1.937(3) .
Ti3 O9 1.992(3) .
Ti3 O6 2.066(3) .
Ti3 O5 2.208(3) .
Ti3 Ti4 2.9102(10) .
Ti3 Ti5 3.3327(10) .
Ti4 O18 1.774(3) .
Ti4 O2 1.784(3) .
Ti4 O12 2.048(3) .
Ti4 O7 2.054(3) .
Ti4 O10 2.077(3) .
Ti4 O1 2.115(3) .
Ti5 O19 1.776(3) .
Ti5 O22 1.791(3) .
Ti5 O14 1.921(3) .
Ti5 O9 2.045(3) .
Ti5 O13 2.127(3) .
Ti5 O5 2.137(3) .
O3 C21 1.290(5) .
O4 C31 1.246(5) .
O5 C29 1.276(5) .
O6 C35 1.266(5) .
O7 C29 1.260(5) .
O8 C32 1.321(5) .
O9 C34 1.457(6) .
O10 C60 1.439(6) .
O11 C31 1.274(5) .
O12 C21 1.259(5) .
O13 C35 1.251(5) .
O14 C30 1.319(6) .
O15 C28 1.435(5) .
O16 C44 1.434(5) .
O17 C62 1.458(6) .
O18 C49 1.404(6) .
O19 C48 1.376(6) .
O20 C59 1.440(6) .
C21 C39 1.471(6) .
O22 C7 1.358(10) .
C23 C24 1.388(6) .
C23 C25 1.392(5) .
C24 C47 1.388(6) .
C24 C35 1.497(5) 3_556
C25 C26 1.386(6) .
C26 C40 1.386(7) .
C26 C31 1.500(5) .
O27 C9 1.435(11) .
C28 C43 1.509(7) .
C28 C36 1.520(6) .
C29 C37 1.482(6) .
C30 C37 1.410(7) .
C30 C42 1.412(7) .
C32 C65 1.399(7) .
C32 C39 1.418(6) .
C33 C38 1.369(7) .
C33 C37 1.401(7) .
C34 C52 1.505(7) .
C34 C50 1.513(7) .
C35 C24 1.498(5) 3_556
C38 C41 1.402(9) .
C39 C45 1.399(6) .
C40 C47 1.386(6) .
C41 C42 1.367(9) .
C44 C46 1.489(8) .
C44 C63 1.527(9) .
C45 C66 1.373(8) .
C48 C12 1.430(13) .
C48 C69 1.495(11) .
C49 C79 1.509(9) .
C49 C72 1.514(10) .
C51 C65 1.379(9) .
C51 C66 1.390(10) .
C53 C62 1.516(10) .
C57 C62 1.516(10) .
C59 C85 1.498(8) .
C59 C64 1.511(9) .
C60 C117 1.500(10) .
C60 C75 1.522(8) .
C7 C1 1.424(14) .
C7 C14 1.548(17) .
C8 C9 1.396(13) .
C9 C11 1.317(19) .
